data_7216071
loop_
_publ_author_name
'Burrows, Andrew D.'
'Harrington, Ross W.'
'Mahon, Mary F.'
'Teat, Simon J.'

_publ_section_title
;
 The structural influence of ligand coordination and hydrogen bonding
 capabilities in the crystal engineering of metal thiosemicarbazide
 compounds with malonate
;
_journal_issue 64
_journal_name_full CrystEngComm
_journal_page_first 388
_journal_paper_doi 10.1039/b505655a
_journal_volume 7
_journal_year 2005
_chemical_formula_moiety 'C12 H34 N10 Ni O9 S3'
_chemical_formula_sum 'C12 H34 N10 Ni O9 S3'
_chemical_formula_weight 617.38
_chemical_name_systematic
;
?
;
_space_group_IT_number 14
_symmetry_cell_setting monoclinic
_symmetry_space_group_name_Hall '-P 2ybc'
_symmetry_space_group_name_H-M 'P 1 21/c 1'
_atom_sites_solution_hydrogens difmap
_atom_sites_solution_primary direct
_atom_sites_solution_secondary difmap
_audit_creation_method SHELXL-97
_cell_angle_alpha 90.00
_cell_angle_beta 96.868(10)
_cell_angle_gamma 90.00
_cell_formula_units_Z 4
_cell_length_a 13.711(2)
_cell_length_b 10.2151(15)
_cell_length_c 18.702(3)
_cell_measurement_reflns_used 34278
_cell_measurement_temperature 150(2)
_cell_measurement_theta_max 28.65
_cell_measurement_theta_min 2.28
_cell_volume 2600.6(7)
_computing_cell_refinement 'Bruker SAINT'
_computing_data_collection 'Bruker SMART'
_computing_data_reduction 'Bruker SAINT'
_computing_molecular_graphics 'Bruker SHELXTL'
_computing_publication_material 'Bruker SHELXTL and local programs'
_computing_structure_refinement 'Bruker SHELXTL'
_computing_structure_solution 'Bruker SHELXTL'
_diffrn_ambient_temperature 150(2)
_diffrn_measured_fraction_theta_full 0.997
_diffrn_measured_fraction_theta_max 0.938
_diffrn_measurement_device_type 'Bruker SMART 1K CCD diffractometer'
_diffrn_measurement_method 'thin-slice \w scans'
_diffrn_radiation_monochromator 'silicon 111'
_diffrn_radiation_source 'Daresbury SRS station 9.8'
_diffrn_radiation_type synchrotron
_diffrn_radiation_wavelength 0.69410
_diffrn_reflns_av_R_equivalents 0.0380
_diffrn_reflns_av_sigmaI/netI 0.0275
_diffrn_reflns_limit_h_max 19
_diffrn_reflns_limit_h_min -19
_diffrn_reflns_limit_k_max 14
_diffrn_reflns_limit_k_min -14
_diffrn_reflns_limit_l_max 25
_diffrn_reflns_limit_l_min -25
_diffrn_reflns_number 33308
_diffrn_reflns_theta_full 26.00
_diffrn_reflns_theta_max 29.27
_diffrn_reflns_theta_min 2.22
_diffrn_standards_decay_% 20
_diffrn_standards_number 0
_exptl_absorpt_coefficient_mu 1.048
_exptl_absorpt_correction_T_max 0.9793
_exptl_absorpt_correction_T_min 0.8338
_exptl_absorpt_correction_type multi-scan
_exptl_crystal_colour blue
_exptl_crystal_density_diffrn 1.577
_exptl_crystal_density_method 'not measured'
_exptl_crystal_description block
_exptl_crystal_F_000 1296
_exptl_crystal_size_max 0.18
_exptl_crystal_size_mid 0.10
_exptl_crystal_size_min 0.02
_refine_diff_density_max 0.550
_refine_diff_density_min -0.393
_refine_diff_density_rms 0.058
_refine_ls_extinction_method none
_refine_ls_goodness_of_fit_ref 1.145
_refine_ls_hydrogen_treatment mixed
_refine_ls_matrix_type full
_refine_ls_number_parameters 387
_refine_ls_number_reflns 7138
_refine_ls_number_restraints 0
_refine_ls_restrained_S_all 1.145
_refine_ls_R_factor_all 0.0465
_refine_ls_R_factor_gt 0.0353
_refine_ls_shift/su_max 0.001
_refine_ls_shift/su_mean 0.000
_refine_ls_structure_factor_coef Fsqd
_refine_ls_weighting_details 'calc w=1/[\s^2^(Fo^2^)+(0.0319P)^2^+1.1527P] where P=(Fo^2^+2Fc^2^)/3'
_refine_ls_weighting_scheme calc
_refine_ls_wR_factor_gt 0.0742
_refine_ls_wR_factor_ref 0.0763
_reflns_number_gt 6145
_reflns_number_total 7138
_reflns_threshold_expression I>2\s(I)
_cod_data_source_file b505655a.txt
_cod_data_source_block 3
_cod_original_cell_volume 2600.5(7)
_cod_original_sg_symbol_H-M 'P 21/c'
_cod_database_code 7216071

loop_
_symmetry_equiv_pos_as_xyz
'x, y, z'
'-x, y+1/2, -z+1/2'
'-x, -y, -z'
'x, -y-1/2, z-1/2'

loop_
_atom_site_label
_atom_site_type_symbol
_atom_site_fract_x
_atom_site_fract_y
_atom_site_fract_z
_atom_site_U_iso_or_equiv
_atom_site_adp_type
_atom_site_occupancy
_atom_site_symmetry_multiplicity
_atom_site_calc_flag
_atom_site_refinement_flags
Ni1 Ni 0.246421(14) 0.265340(19) 0.167514(10) 0.01702(6) Uani 1 1 d .
S1 S 0.33235(3) 0.22359(4) 0.06633(2) 0.02297(8) Uani 1 1 d .
S2 S 0.34229(3) 0.11340(4) 0.24511(2) 0.02206(8) Uani 1 1 d .
S3 S 0.34939(3) 0.44753(4) 0.20511(2) 0.02278(9) Uani 1 1 d .
N1 N 0.14794(10) 0.12274(13) 0.11828(7) 0.0195(2) Uani 1 1 d .
H1A H 0.0853(15) 0.149(2) 0.1104(11) 0.024(5) Uiso 1 1 d .
H1B H 0.1482(16) 0.055(2) 0.1475(13) 0.037(6) Uiso 1 1 d .
N2 N 0.17076(12) 0.07757(16) 0.05099(9) 0.0320(3) Uani 1 1 d .
H2 H 0.1366(17) 0.017(2) 0.0306(13) 0.042(6) Uiso 1 1 d .
N3 N 0.26384(12) 0.06164(18) -0.03973(9) 0.0341(4) Uani 1 1 d .
H3 H 0.2169(17) 0.009(2) -0.0584(13) 0.039(6) Uiso 1 1 d .
N4 N 0.16307(10) 0.27825(13) 0.25420(7) 0.0193(2) Uani 1 1 d .
H4A H 0.1031(17) 0.256(2) 0.2416(12) 0.026(5) Uiso 1 1 d .
H4B H 0.1623(15) 0.354(2) 0.2704(11) 0.026(5) Uiso 1 1 d .
N5 N 0.19638(11) 0.19975(14) 0.31439(8) 0.0242(3) Uani 1 1 d .
H5 H 0.1623(15) 0.200(2) 0.3470(12) 0.024(5) Uiso 1 1 d .
N6 N 0.29860(11) 0.05668(16) 0.37672(8) 0.0286(3) Uani 1 1 d .
H6 H 0.2590(16) 0.062(2) 0.4079(12) 0.031(6) Uiso 1 1 d .
N7 N 0.15447(10) 0.41392(13) 0.11667(8) 0.0219(3) Uani 1 1 d .
H7A H 0.0944(16) 0.405(2) 0.1269(11) 0.028(5) Uiso 1 1 d .
H7B H 0.1562(18) 0.406(3) 0.0696(15) 0.051(7) Uiso 1 1 d .
N8 N 0.18320(11) 0.54375(14) 0.13508(8) 0.0270(3) Uani 1 1 d .
H8 H 0.1574(17) 0.603(2) 0.1065(13) 0.041(6) Uiso 1 1 d .
N9 N 0.29534(12) 0.69427(15) 0.17804(10) 0.0325(3) Uani 1 1 d .
H9 H 0.2512(18) 0.745(2) 0.1635(13) 0.043(7) Uiso 1 1 d .
N10 N -0.08129(11) 0.22718(14) 0.00954(8) 0.0261(3) Uani 1 1 d .
O1 O 0.14846(9) 0.52933(11) 0.32978(7) 0.0284(3) Uani 1 1 d .
O1W O 0.04340(12) 0.31591(16) 0.39117(8) 0.0372(3) Uani 1 1 d .
H1WA H -0.016(3) 0.314(3) 0.3735(17) 0.069(10) Uiso 1 1 d .
H1WB H 0.079(4) 0.386(6) 0.382(3) 0.20(3) Uiso 1 1 d .
O2 O 0.01960(9) 0.63247(11) 0.27140(7) 0.0279(3) Uani 1 1 d .
O2W O -0.13084(11) 0.57762(17) 0.04292(8) 0.0352(3) Uani 1 1 d .
H2WA H -0.099(2) 0.506(3) 0.0450(15) 0.055(8) Uiso 1 1 d .
H2WB H -0.090(2) 0.637(3) 0.0519(15) 0.057(8) Uiso 1 1 d .
O3 O 0.04256(9) 0.93327(12) 0.29693(7) 0.0263(2) Uani 1 1 d .
H3O H 0.018(2) 1.001(3) 0.2666(17) 0.073(9) Uiso 1 1 d .
O4 O 0.13273(9) 0.88229(12) 0.20914(7) 0.0279(3) Uani 1 1 d .
O5 O -0.14916(13) 0.23345(16) -0.03990(11) 0.0578(5) Uani 1 1 d .
O6 O -0.03445(11) 0.32747(15) 0.03152(9) 0.0456(4) Uani 1 1 d .
O7 O -0.05900(10) 0.12026(13) 0.03775(7) 0.0324(3) Uani 1 1 d .
C1 C 0.25220(11) 0.11457(16) 0.02376(9) 0.0219(3) Uani 1 1 d .
C2 C 0.35149(13) 0.07061(18) -0.07633(9) 0.0280(3) Uani 1 1 d .
H2A H 0.3972 0.1357 -0.0515 0.034 Uiso 1 1 calc R
H2B H 0.3331 0.1008 -0.1264 0.034 Uiso 1 1 calc R
C3 C 0.40192(16) -0.0598(2) -0.07705(14) 0.0453(5) Uani 1 1 d .
H3A H 0.4227 -0.0879 -0.0275 0.068 Uiso 1 1 calc R
H3B H 0.4596 -0.0522 -0.1031 0.068 Uiso 1 1 calc R
H3C H 0.3564 -0.1245 -0.1010 0.068 Uiso 1 1 calc R
C4 C 0.27607(11) 0.12396(15) 0.31582(8) 0.0205(3) Uani 1 1 d .
C5 C 0.38505(14) -0.02588(19) 0.39286(10) 0.0329(4) Uani 1 1 d .
H5A H 0.4452 0.0265 0.3899 0.040 Uiso 1 1 calc R
H5B H 0.3835 -0.0977 0.3572 0.040 Uiso 1 1 calc R
C6 C 0.38664(16) -0.0822(2) 0.46754(11) 0.0383(4) Uani 1 1 d .
H6A H 0.3875 -0.0107 0.5026 0.057 Uiso 1 1 calc R
H6B H 0.4455 -0.1363 0.4787 0.057 Uiso 1 1 calc R
H6C H 0.3280 -0.1361 0.4698 0.057 Uiso 1 1 calc R
C7 C 0.27357(12) 0.56786(15) 0.17018(9) 0.0213(3) Uani 1 1 d .
C8 C 0.39011(14) 0.74820(17) 0.20725(10) 0.0303(4) Uani 1 1 d .
H8A H 0.4322 0.6771 0.2297 0.036 Uiso 1 1 calc R
H8B H 0.3804 0.8130 0.2451 0.036 Uiso 1 1 calc R
C9 C 0.44054(17) 0.8126(3) 0.14998(12) 0.0478(5) Uani 1 1 d .
H9A H 0.4566 0.7467 0.1152 0.072 Uiso 1 1 calc R
H9B H 0.5011 0.8546 0.1720 0.072 Uiso 1 1 calc R
H9C H 0.3970 0.8788 0.1253 0.072 Uiso 1 1 calc R
C10 C 0.10507(12) 0.62949(15) 0.30593(8) 0.0199(3) Uani 1 1 d .
C11 C 0.15736(12) 0.76052(15) 0.31859(9) 0.0219(3) Uani 1 1 d .
H11A H 0.1561 0.7872 0.3694 0.026 Uiso 1 1 calc R
H11B H 0.2269 0.7506 0.3102 0.026 Uiso 1 1 calc R
C12 C 0.11017(11) 0.86569(15) 0.26982(9) 0.0211(3) Uani 1 1 d .

loop_
_atom_site_aniso_label
_atom_site_aniso_U_11
_atom_site_aniso_U_22
_atom_site_aniso_U_33
_atom_site_aniso_U_23
_atom_site_aniso_U_13
_atom_site_aniso_U_12
Ni1 0.01716(10) 0.01497(9) 0.01876(9) -0.00010(7) 0.00151(7) -0.00068(7)
S1 0.02132(18) 0.02417(19) 0.02416(18) -0.00494(14) 0.00581(14) -0.00635(14)
S2 0.02090(18) 0.02258(18) 0.02280(18) 0.00130(14) 0.00304(14) 0.00489(14)
S3 0.02110(18) 0.01779(18) 0.02809(19) -0.00099(14) -0.00269(14) -0.00103(13)
N1 0.0194(6) 0.0191(6) 0.0200(6) 0.0013(5) 0.0028(5) -0.0012(5)
N2 0.0295(8) 0.0357(8) 0.0325(8) -0.0163(7) 0.0111(6) -0.0160(6)
N3 0.0292(8) 0.0440(9) 0.0304(8) -0.0173(7) 0.0085(6) -0.0109(7)
N4 0.0198(6) 0.0158(6) 0.0220(6) 0.0009(5) 0.0013(5) 0.0021(5)
N5 0.0270(7) 0.0246(7) 0.0220(7) 0.0054(5) 0.0079(6) 0.0068(5)
N6 0.0311(8) 0.0315(8) 0.0237(7) 0.0069(6) 0.0058(6) 0.0084(6)
N7 0.0218(7) 0.0198(6) 0.0234(7) 0.0017(5) 0.0005(5) -0.0024(5)
N8 0.0256(7) 0.0182(7) 0.0351(8) 0.0051(6) -0.0042(6) 0.0006(5)
N9 0.0284(8) 0.0172(7) 0.0501(10) 0.0027(6) -0.0028(7) -0.0003(6)
N10 0.0256(7) 0.0238(7) 0.0291(7) -0.0001(5) 0.0037(6) -0.0033(5)
O1 0.0355(6) 0.0180(5) 0.0303(6) 0.0009(5) -0.0020(5) 0.0072(5)
O1W 0.0366(8) 0.0442(8) 0.0308(7) 0.0024(6) 0.0043(6) 0.0061(6)
O2 0.0237(6) 0.0158(5) 0.0422(7) -0.0020(5) -0.0041(5) 0.0004(4)
O2W 0.0331(7) 0.0423(8) 0.0309(7) 0.0040(6) 0.0072(6) -0.0041(7)
O3 0.0319(6) 0.0181(5) 0.0295(6) 0.0022(5) 0.0063(5) 0.0029(5)
O4 0.0327(6) 0.0240(6) 0.0279(6) 0.0073(5) 0.0073(5) 0.0018(5)
O5 0.0496(10) 0.0439(9) 0.0711(12) 0.0248(8) -0.0288(9) -0.0087(7)
O6 0.0412(8) 0.0322(7) 0.0652(10) -0.0180(7) 0.0142(7) -0.0148(6)
O7 0.0327(7) 0.0300(7) 0.0325(7) 0.0084(5) -0.0037(5) -0.0027(5)
C1 0.0205(7) 0.0211(7) 0.0240(7) -0.0023(6) 0.0023(6) -0.0009(6)
C2 0.0293(8) 0.0309(9) 0.0245(8) -0.0043(6) 0.0066(6) -0.0001(7)
C3 0.0344(10) 0.0368(11) 0.0662(15) 0.0100(10) 0.0122(10) 0.0082(8)
C4 0.0216(7) 0.0173(7) 0.0221(7) -0.0008(5) 0.0006(6) -0.0006(5)
C5 0.0344(9) 0.0343(10) 0.0290(9) 0.0056(7) -0.0003(7) 0.0105(7)
C6 0.0503(12) 0.0312(10) 0.0306(9) 0.0065(7) -0.0065(8) 0.0058(8)
C7 0.0225(7) 0.0182(7) 0.0238(7) 0.0014(5) 0.0058(6) -0.0004(5)
C8 0.0333(9) 0.0213(8) 0.0351(9) -0.0018(7) -0.0011(7) -0.0069(7)
C9 0.0395(11) 0.0650(15) 0.0394(11) 0.0008(10) 0.0064(9) -0.0178(11)
C10 0.0236(7) 0.0164(7) 0.0202(7) 0.0001(5) 0.0045(5) 0.0022(5)
C11 0.0223(7) 0.0190(7) 0.0233(7) 0.0027(6) -0.0017(6) -0.0015(6)
C12 0.0221(7) 0.0155(7) 0.0250(7) 0.0012(5) 0.0002(6) -0.0048(5)

loop_
_atom_type_symbol
_atom_type_description
_atom_type_scat_dispersion_real
_atom_type_scat_dispersion_imag
_atom_type_scat_source
C C 0.0033 0.0016 'International Tables Vol C Tables 4.2.6.8 and 6.1.1.4'
H H 0.0000 0.0000 'International Tables Vol C Tables 4.2.6.8 and 6.1.1.4'
N N 0.0061 0.0033 'International Tables Vol C Tables 4.2.6.8 and 6.1.1.4'
O O 0.0106 0.0060 'International Tables Vol C Tables 4.2.6.8 and 6.1.1.4'
S S 0.1246 0.1234 'International Tables Vol C Tables 4.2.6.8 and 6.1.1.4'
Ni Ni 0.3393 1.1124 'International Tables Vol C Tables 4.2.6.8 and 6.1.1.4'

loop_
_geom_angle_atom_site_label_1
_geom_angle_atom_site_label_2
_geom_angle_atom_site_label_3
_geom_angle
N4 Ni1 N1 90.07(5)
N4 Ni1 N7 87.25(6)
N1 Ni1 N7 89.05(5)
N4 Ni1 S1 172.70(4)
N1 Ni1 S1 83.22(4)
N7 Ni1 S1 95.49(4)
N4 Ni1 S3 94.65(4)
N1 Ni1 S3 170.30(4)
N7 Ni1 S3 82.73(4)
S1 Ni1 S3 92.417(17)
N4 Ni1 S2 83.29(4)
N1 Ni1 S2 95.30(4)
N7 Ni1 S2 169.58(4)
S1 Ni1 S2 94.425(18)
S3 Ni1 S2 93.670(19)
C1 S1 Ni1 97.83(6)
C4 S2 Ni1 97.16(6)
C7 S3 Ni1 97.95(6)
N2 N1 Ni1 114.50(10)
C1 N2 N1 122.16(14)
C1 N3 C2 125.99(15)
N5 N4 Ni1 115.23(10)
C4 N5 N4 122.03(14)
C4 N6 C5 125.08(15)
N8 N7 Ni1 115.34(10)
C7 N8 N7 120.05(14)
C7 N9 C8 125.97(16)
O5 N10 O7 119.49(15)
O5 N10 O6 121.03(16)
O7 N10 O6 119.49(15)
N3 C1 N2 114.82(15)
N3 C1 S1 123.07(13)
N2 C1 S1 122.09(13)
N3 C2 C3 110.81(16)
N6 C4 N5 114.89(15)
N6 C4 S2 122.83(13)
N5 C4 S2 122.28(12)
N6 C5 C6 109.51(16)
N9 C7 N8 114.25(15)
N9 C7 S3 122.96(13)
N8 C7 S3 122.70(12)
N9 C8 C9 111.48(16)
O1 C10 O2 125.26(15)
O1 C10 C11 118.21(14)
O2 C10 C11 116.53(13)
C12 C11 C10 111.90(13)
O4 C12 O3 123.84(15)
O4 C12 C11 121.55(15)
O3 C12 C11 114.58(14)

loop_
_geom_bond_atom_site_label_1
_geom_bond_atom_site_label_2
_geom_bond_distance
Ni1 N4 2.0963(14)
Ni1 N1 2.1203(13)
Ni1 N7 2.1237(14)
Ni1 S1 2.3841(5)
Ni1 S3 2.3903(5)
Ni1 S2 2.4055(5)
S1 C1 1.6949(16)
S2 C4 1.6948(17)
S3 C7 1.6900(16)
N1 N2 1.410(2)
N2 C1 1.336(2)
N3 C1 1.331(2)
N3 C2 1.455(2)
N4 N5 1.4127(18)
N5 C4 1.337(2)
N6 C4 1.334(2)
N6 C5 1.457(2)
N7 N8 1.4143(19)
N8 C7 1.354(2)
N9 C7 1.330(2)
N9 C8 1.456(2)
N10 O5 1.233(2)
N10 O7 1.2353(19)
N10 O6 1.2522(19)
O1 C10 1.2394(18)
O2 C10 1.2690(19)
O3 C12 1.306(2)
O4 C12 1.223(2)
C2 C3 1.502(3)
C5 C6 1.508(3)
C8 C9 1.495(3)
C10 C11 1.524(2)
C11 C12 1.504(2)

loop_
_geom_hbond_atom_site_label_D
_geom_hbond_atom_site_label_H
_geom_hbond_atom_site_label_A
_geom_hbond_distance_DH
_geom_hbond_distance_HA
_geom_hbond_distance_DA
_geom_hbond_angle_DHA
_geom_hbond_site_symmetry_A
N1 H1A O7 0.89(2) 2.28(2) 3.0492(19) 143.9(17) .
N1 H1B O4 0.88(2) 2.13(2) 3.0082(18) 173(2) 1_545
N2 H2 O7 0.84(2) 2.10(3) 2.929(2) 170(2) 3
N3 H3 O1 0.88(2) 2.22(2) 2.898(2) 133(2) 4_565
N3 H3 O7 0.88(2) 2.60(2) 3.371(2) 147(2) 3
N4 H4A O2 0.86(2) 2.09(2) 2.9038(19) 157.0(19) 2_545
N4 H4B O1 0.83(2) 2.13(2) 2.9470(18) 168(2) .
N5 H5 O1W 0.81(2) 2.25(2) 2.931(2) 141.6(19) .
N4 H4A O2 0.86(2) 2.09(2) 2.9038(19) 157.0(19) 2_545
N5 H5 O2W 0.81(2) 2.49(2) 3.172(2) 142.5(19) 2_545
N6 H6 O2W 0.84(2) 2.09(2) 2.902(2) 163(2) 2_545
N7 H7A O3 0.87(2) 2.51(2) 3.315(2) 154.8(19) 2_545
N7 H7A O6 0.87(2) 2.49(2) 3.006(2) 118.9(17) .
N7 H7B O2W 0.89(3) 2.10(3) 2.965(2) 165(2) 3_565
N8 H8 O5 0.86(3) 2.08(3) 2.893(2) 159(2) 3_565
N9 H9 O4 0.82(3) 2.38(3) 3.051(2) 140(2) .
N9 H9 O5 0.82(3) 2.56(2) 3.162(2) 131(2) 3_565
O1W H1WA O4 0.84(3) 2.20(3) 2.954(2) 149(3) 2_545
O1W H1WA O5 0.84(3) 2.63(3) 3.115(3) 118(3) 4_566
O3 H3O O2 0.93(3) 1.58(3) 2.4980(17) 169(3) 2
O2W H2WA O6 0.85(3) 2.06(3) 2.896(2) 170(3) .
O2W H2WB O1W 0.82(3) 2.18(3) 2.920(2) 150(3) 2
O2W H2WB O6 0.82(3) 2.48(3) 2.961(2) 119(2) 3_565
O1W H1WB O1 0.89(6) 2.05(6) 2.923(2) 163(6) .
